data_4118680
loop_
_publ_author_name
'Martin Haehnel'
'Martin Ruhmann'
'Oliver Theilmann'
'Subhendu Roy'
'Torsten Beweries'
'Perdita Arndt'
'Anke Spannenberg'
'Alexander Villinger'
'Eluvathingal D. Jemmis'
'Axel Schulz'
'Uwe Rosenthal'

_publ_section_title
;
 Reactions of Titanocene Bis(trimethylsilyl)acetylene Complexes with
 Carbodiimides: An Experimental and Theoretical Study of Complexation
 versus C-N Bond Activation
;
_journal_name_full 'Journal of the American Chemical Society'
_journal_page_first 15979
_journal_page_last 15991
_journal_paper_doi 10.1021/ja3070649
_journal_volume 134
_journal_year 2012
_chemical_formula_sum 'C47 H60 N2 Ti'
_chemical_formula_weight 700.87
_chemical_name_systematic
; 
 ? 
;
_space_group_IT_number 14
_symmetry_cell_setting monoclinic
_symmetry_space_group_name_Hall '-P 2ybc'
_symmetry_space_group_name_H-M 'P 1 21/c 1'
_atom_sites_solution_hydrogens geom
_atom_sites_solution_primary direct
_atom_sites_solution_secondary difmap
_audit_creation_method SHELXL-97
_cell_angle_alpha 90.00
_cell_angle_beta 101.0670(10)
_cell_angle_gamma 90.00
_cell_formula_units_Z 4
_cell_length_a 13.6940(3)
_cell_length_b 30.0123(6)
_cell_length_c 9.9271(2)
_cell_measurement_reflns_used 9966
_cell_measurement_temperature 150(2)
_cell_measurement_theta_max 66.26
_cell_measurement_theta_min 2.95
_cell_volume 4004.05(14)
_computing_cell_refinement 'SAINT (Bruker, 2009)'
_computing_data_collection 'APEX2 (Bruker, 2012)'
_computing_data_reduction SAINT
_computing_structure_refinement 'SHELXL-97 (Sheldrick, 2008)'
_computing_structure_solution 'SHELXS-97 (Sheldrick, 2008)'
_diffrn_ambient_temperature 150(2)
_diffrn_measured_fraction_theta_full 0.989
_diffrn_measured_fraction_theta_max 0.989
_diffrn_measurement_device_type 'Bruker Kappa APEX II Duo'
_diffrn_measurement_method 'omega + phi scans'
_diffrn_radiation_monochromator multilayer
_diffrn_radiation_source microfocus
_diffrn_radiation_type CuK\a
_diffrn_radiation_wavelength 1.54178
_diffrn_reflns_av_R_equivalents 0.0531
_diffrn_reflns_av_sigmaI/netI 0.0420
_diffrn_reflns_limit_h_max 15
_diffrn_reflns_limit_h_min -13
_diffrn_reflns_limit_k_max 34
_diffrn_reflns_limit_k_min -34
_diffrn_reflns_limit_l_max 11
_diffrn_reflns_limit_l_min -11
_diffrn_reflns_number 31394
_diffrn_reflns_theta_full 63.67
_diffrn_reflns_theta_max 63.67
_diffrn_reflns_theta_min 2.94
_exptl_absorpt_coefficient_mu 2.049
_exptl_absorpt_correction_T_max 1.00
_exptl_absorpt_correction_T_min 0.39
_exptl_absorpt_correction_type multi-scan
_exptl_absorpt_process_details 'SADABS (Bruker, 2008)'
_exptl_crystal_colour brown
_exptl_crystal_density_diffrn 1.163
_exptl_crystal_description needle
_exptl_crystal_F_000 1512
_exptl_crystal_size_max 0.34
_exptl_crystal_size_mid 0.14
_exptl_crystal_size_min 0.08
_refine_diff_density_max 0.424
_refine_diff_density_min -0.511
_refine_diff_density_rms 0.052
_refine_ls_extinction_method none
_refine_ls_goodness_of_fit_ref 1.025
_refine_ls_hydrogen_treatment constr
_refine_ls_matrix_type full
_refine_ls_number_parameters 468
_refine_ls_number_reflns 6520
_refine_ls_number_restraints 0
_refine_ls_restrained_S_all 1.025
_refine_ls_R_factor_all 0.0555
_refine_ls_R_factor_gt 0.0444
_refine_ls_shift/su_max 0.000
_refine_ls_shift/su_mean 0.000
_refine_ls_structure_factor_coef Fsqd
_refine_ls_weighting_details 'calc w=1/[\s^2^(Fo^2^)+(0.0665P)^2^+2.2756P] where P=(Fo^2^+2Fc^2^)/3'
_refine_ls_weighting_scheme calc
_refine_ls_wR_factor_gt 0.1146
_refine_ls_wR_factor_ref 0.1218
_reflns_number_gt 5480
_reflns_number_total 6520
_reflns_threshold_expression >2sigma(I)
_cod_data_source_file ja3070649_si_005.cif
_cod_data_source_block ax0188
_cod_database_code 4118680

loop_
_symmetry_equiv_pos_as_xyz
'x, y, z'
'-x, y+1/2, -z+1/2'
'-x, -y, -z'
'x, -y-1/2, z-1/2'

loop_
_atom_site_label
_atom_site_type_symbol
_atom_site_fract_x
_atom_site_fract_y
_atom_site_fract_z
_atom_site_U_iso_or_equiv
_atom_site_adp_type
_atom_site_occupancy
_atom_site_symmetry_multiplicity
_atom_site_calc_flag
_atom_site_refinement_flags
C1 C 0.14414(15) 0.13815(7) 0.2394(2) 0.0192(4) Uani 1 1 d .
C2 C 0.25830(15) 0.06406(7) 0.2119(2) 0.0220(5) Uani 1 1 d .
C3 C 0.01013(15) 0.15273(7) 0.0367(2) 0.0224(5) Uani 1 1 d .
C4 C -0.01043(16) 0.19149(8) -0.0436(2) 0.0266(5) Uani 1 1 d .
C5 C -0.07506(17) 0.18867(8) -0.1689(2) 0.0307(5) Uani 1 1 d .
H5 H -0.0871 0.2146 -0.2246 0.037 Uiso 1 1 calc R
C6 C -0.12304(17) 0.14922(9) -0.2163(2) 0.0312(5) Uani 1 1 d .
C7 C -0.10284(17) 0.11186(8) -0.1340(2) 0.0297(5) Uani 1 1 d .
H7 H -0.1353 0.0847 -0.1645 0.036 Uiso 1 1 calc R
C8 C -0.03688(15) 0.11241(7) -0.0083(2) 0.0245(5) Uani 1 1 d .
C9 C 0.03661(19) 0.23538(8) 0.0049(3) 0.0378(6) Uani 1 1 d .
H9A H 0.1075 0.2346 0.0009 0.057 Uiso 1 1 calc R
H9B H 0.0288 0.2408 0.0996 0.057 Uiso 1 1 calc R
H9C H 0.0041 0.2593 -0.0543 0.057 Uiso 1 1 calc R
C10 C -0.1952(2) 0.14777(11) -0.3516(3) 0.0508(8) Uani 1 1 d .
H10A H -0.2468 0.1704 -0.3522 0.076 Uiso 1 1 calc R
H10B H -0.2261 0.1182 -0.3643 0.076 Uiso 1 1 calc R
H10C H -0.1595 0.1537 -0.4264 0.076 Uiso 1 1 calc R
C11 C -0.01828(17) 0.07064(8) 0.0754(2) 0.0313(5) Uani 1 1 d .
H11A H 0.0533 0.0674 0.1108 0.047 Uiso 1 1 calc R
H11B H -0.0424 0.0449 0.0178 0.047 Uiso 1 1 calc R
H11C H -0.0535 0.0723 0.1523 0.047 Uiso 1 1 calc R
C12 C 0.25099(16) 0.00728(7) 0.0163(2) 0.0249(5) Uani 1 1 d .
C13 C 0.20187(16) 0.01827(7) -0.1163(2) 0.0250(5) Uani 1 1 d .
C14 C 0.20319(16) -0.01310(8) -0.2191(2) 0.0247(5) Uani 1 1 d .
H14 H 0.1719 -0.0061 -0.3105 0.030 Uiso 1 1 calc R
C15 C 0.24883(15) -0.05444(7) -0.1925(2) 0.0241(5) Uani 1 1 d .
C16 C 0.29594(16) -0.06392(8) -0.0597(2) 0.0270(5) Uani 1 1 d .
H16 H 0.3271 -0.0921 -0.0407 0.032 Uiso 1 1 calc R
C17 C 0.29926(16) -0.03370(8) 0.0468(2) 0.0268(5) Uani 1 1 d .
C18 C 0.1474(2) 0.06124(8) -0.1498(3) 0.0421(7) Uani 1 1 d .
H18A H 0.1609 0.0810 -0.0699 0.063 Uiso 1 1 calc R
H18B H 0.0757 0.0554 -0.1742 0.063 Uiso 1 1 calc R
H18C H 0.1697 0.0755 -0.2274 0.063 Uiso 1 1 calc R
C19 C 0.24480(18) -0.08844(9) -0.3048(3) 0.0349(6) Uani 1 1 d .
H19A H 0.3061 -0.1061 -0.2881 0.052 Uiso 1 1 calc R
H19B H 0.2381 -0.0732 -0.3934 0.052 Uiso 1 1 calc R
H19C H 0.1875 -0.1081 -0.3060 0.052 Uiso 1 1 calc R
C20 C 0.3533(2) -0.04449(10) 0.1894(3) 0.0438(7) Uani 1 1 d .
H20A H 0.3820 -0.0744 0.1906 0.066 Uiso 1 1 calc R
H20B H 0.3065 -0.0434 0.2527 0.066 Uiso 1 1 calc R
H20C H 0.4065 -0.0227 0.2179 0.066 Uiso 1 1 calc R
C21 C 0.33503(15) 0.15560(7) 0.1964(2) 0.0213(5) Uani 1 1 d .
C22 C 0.40999(15) 0.12388(7) 0.2511(2) 0.0230(5) Uani 1 1 d .
C23 C 0.44285(15) 0.13339(8) 0.3914(2) 0.0248(5) Uani 1 1 d .
C24 C 0.39023(16) 0.17135(7) 0.4248(2) 0.0246(5) Uani 1 1 d .
C25 C 0.32283(15) 0.18490(7) 0.3053(2) 0.0228(5) Uani 1 1 d .
C26 C 0.29228(17) 0.16217(8) 0.0471(2) 0.0299(5) Uani 1 1 d .
H26A H 0.3324 0.1840 0.0085 0.045 Uiso 1 1 calc R
H26B H 0.2237 0.1730 0.0366 0.045 Uiso 1 1 calc R
H26C H 0.2928 0.1338 -0.0014 0.045 Uiso 1 1 calc R
C27 C 0.45940(17) 0.09132(9) 0.1711(3) 0.0344(6) Uani 1 1 d .
H27A H 0.5194 0.1049 0.1487 0.052 Uiso 1 1 calc R
H27B H 0.4134 0.0834 0.0862 0.052 Uiso 1 1 calc R
H27C H 0.4777 0.0644 0.2263 0.052 Uiso 1 1 calc R
C28 C 0.53232(17) 0.11229(10) 0.4797(3) 0.0397(7) Uani 1 1 d .
H28A H 0.5926 0.1217 0.4479 0.059 Uiso 1 1 calc R
H28B H 0.5263 0.0798 0.4734 0.059 Uiso 1 1 calc R
H28C H 0.5364 0.1216 0.5752 0.059 Uiso 1 1 calc R
C29 C 0.4148(2) 0.19869(9) 0.5530(2) 0.0389(6) Uani 1 1 d .
H29A H 0.4568 0.1812 0.6252 0.058 Uiso 1 1 calc R
H29B H 0.3532 0.2071 0.5830 0.058 Uiso 1 1 calc R
H29C H 0.4505 0.2256 0.5346 0.058 Uiso 1 1 calc R
C30 C 0.26479(18) 0.22763(8) 0.2924(3) 0.0335(6) Uani 1 1 d .
H30A H 0.2370 0.2322 0.3753 0.050 Uiso 1 1 calc R
H30B H 0.2106 0.2260 0.2122 0.050 Uiso 1 1 calc R
H30C H 0.3089 0.2525 0.2814 0.050 Uiso 1 1 calc R
C31 C 0.13248(15) 0.09218(7) 0.4801(2) 0.0232(5) Uani 1 1 d .
C32 C 0.17845(16) 0.05220(7) 0.4497(2) 0.0229(5) Uani 1 1 d .
C33 C 0.27939(15) 0.05331(7) 0.5204(2) 0.0212(5) Uani 1 1 d .
C34 C 0.29316(15) 0.09324(7) 0.5977(2) 0.0209(5) Uani 1 1 d .
C35 C 0.20320(16) 0.11810(7) 0.5687(2) 0.0212(5) Uani 1 1 d .
C36 C 0.02352(17) 0.10241(10) 0.4468(3) 0.0381(6) Uani 1 1 d .
H36A H -0.0044 0.1001 0.5303 0.057 Uiso 1 1 calc R
H36B H -0.0100 0.0811 0.3784 0.057 Uiso 1 1 calc R
H36C H 0.0136 0.1327 0.4100 0.057 Uiso 1 1 calc R
C37 C 0.12647(19) 0.01249(8) 0.3768(2) 0.0340(6) Uani 1 1 d .
H37A H 0.1026 -0.0068 0.4432 0.051 Uiso 1 1 calc R
H37B H 0.1730 -0.0042 0.3322 0.051 Uiso 1 1 calc R
H37C H 0.0699 0.0225 0.3073 0.051 Uiso 1 1 calc R
C38 C 0.35319(18) 0.01551(8) 0.5336(2) 0.0327(6) Uani 1 1 d .
H38A H 0.4170 0.0267 0.5167 0.049 Uiso 1 1 calc R
H38B H 0.3281 -0.0077 0.4663 0.049 Uiso 1 1 calc R
H38C H 0.3624 0.0030 0.6263 0.049 Uiso 1 1 calc R
C39 C 0.37782(18) 0.10150(9) 0.7161(2) 0.0339(6) Uani 1 1 d .
H39A H 0.3692 0.0830 0.7943 0.051 Uiso 1 1 calc R
H39B H 0.3785 0.1330 0.7424 0.051 Uiso 1 1 calc R
H39C H 0.4409 0.0939 0.6888 0.051 Uiso 1 1 calc R
C40 C 0.1799(2) 0.16059(8) 0.6368(3) 0.0349(6) Uani 1 1 d .
H40A H 0.1545 0.1828 0.5664 0.052 Uiso 1 1 calc R
H40B H 0.2405 0.1719 0.6957 0.052 Uiso 1 1 calc R
H40C H 0.1294 0.1547 0.6924 0.052 Uiso 1 1 calc R
C41 C 0.63456(19) 0.19217(8) 0.0647(3) 0.0365(6) Uani 1 1 d .
C42 C 0.59656(19) 0.20140(8) 0.1821(3) 0.0387(6) Uani 1 1 d .
H42 H 0.5268 0.2006 0.1785 0.046 Uiso 1 1 calc R
C43 C 0.6601(2) 0.21173(8) 0.3041(3) 0.0401(6) Uani 1 1 d .
H43 H 0.6335 0.2180 0.3836 0.048 Uiso 1 1 calc R
C44 C 0.7611(2) 0.21302(9) 0.3114(3) 0.0411(6) Uani 1 1 d .
H44 H 0.8042 0.2205 0.3952 0.049 Uiso 1 1 calc R
C45 C 0.7995(2) 0.20340(9) 0.1967(3) 0.0413(6) Uani 1 1 d .
H45 H 0.8695 0.2040 0.2015 0.050 Uiso 1 1 calc R
C46 C 0.7374(2) 0.19295(8) 0.0751(3) 0.0382(6) Uani 1 1 d .
H46 H 0.7650 0.1861 -0.0032 0.046 Uiso 1 1 calc R
C47 C 0.5656(3) 0.18109(11) -0.0689(3) 0.0574(8) Uani 1 1 d .
H47A H 0.6049 0.1752 -0.1398 0.086 Uiso 1 1 calc R
H47B H 0.5208 0.2063 -0.0971 0.086 Uiso 1 1 calc R
H47C H 0.5265 0.1546 -0.0565 0.086 Uiso 1 1 calc R
N1 N 0.07455(12) 0.15645(6) 0.16542(18) 0.0234(4) Uani 1 1 d .
N2 N 0.25175(15) 0.03799(7) 0.1223(2) 0.0333(5) Uani 1 1 d .
Ti1 Ti 0.26745(2) 0.113099(12) 0.36003(3) 0.01564(13) Uani 1 1 d .

loop_
_atom_site_aniso_label
_atom_site_aniso_U_11
_atom_site_aniso_U_22
_atom_site_aniso_U_33
_atom_site_aniso_U_23
_atom_site_aniso_U_13
_atom_site_aniso_U_12
C1 0.0172(11) 0.0196(11) 0.0215(10) -0.0011(9) 0.0057(9) -0.0033(9)
C2 0.0199(11) 0.0228(11) 0.0240(11) 0.0059(10) 0.0056(9) 0.0005(9)
C3 0.0124(10) 0.0289(12) 0.0254(11) 0.0030(9) 0.0027(9) 0.0022(9)
C4 0.0182(11) 0.0269(12) 0.0343(13) 0.0051(10) 0.0042(9) 0.0049(9)
C5 0.0248(12) 0.0348(14) 0.0312(13) 0.0087(10) 0.0019(10) 0.0084(10)
C6 0.0230(12) 0.0436(15) 0.0256(12) -0.0007(11) 0.0006(10) 0.0055(11)
C7 0.0210(12) 0.0341(14) 0.0324(13) -0.0030(10) 0.0014(10) -0.0013(10)
C8 0.0151(11) 0.0295(12) 0.0295(12) 0.0028(10) 0.0058(9) 0.0006(9)
C9 0.0352(14) 0.0263(13) 0.0466(15) 0.0083(11) -0.0052(12) 0.0024(11)
C10 0.0463(17) 0.062(2) 0.0362(15) 0.0003(14) -0.0114(13) 0.0058(14)
C11 0.0259(12) 0.0291(13) 0.0374(13) 0.0054(10) 0.0027(10) -0.0066(10)
C12 0.0239(12) 0.0242(12) 0.0289(12) -0.0060(10) 0.0110(9) -0.0055(9)
C13 0.0247(12) 0.0230(12) 0.0309(12) 0.0028(10) 0.0142(10) 0.0000(9)
C14 0.0213(11) 0.0320(13) 0.0224(11) -0.0002(10) 0.0086(9) -0.0040(10)
C15 0.0160(11) 0.0280(12) 0.0297(12) -0.0061(10) 0.0081(9) -0.0027(9)
C16 0.0206(11) 0.0255(12) 0.0349(13) -0.0024(10) 0.0054(10) 0.0047(9)
C17 0.0186(11) 0.0335(13) 0.0279(12) -0.0022(10) 0.0037(9) -0.0007(10)
C18 0.0609(18) 0.0302(14) 0.0420(15) 0.0100(12) 0.0270(13) 0.0127(12)
C19 0.0291(13) 0.0391(15) 0.0366(14) -0.0141(12) 0.0063(10) -0.0008(11)
C20 0.0385(15) 0.0556(18) 0.0326(14) -0.0031(13) -0.0047(11) 0.0115(13)
C21 0.0158(10) 0.0250(11) 0.0237(11) 0.0030(9) 0.0054(9) -0.0038(9)
C22 0.0133(10) 0.0275(12) 0.0295(12) 0.0005(9) 0.0076(9) -0.0031(9)
C23 0.0116(10) 0.0342(13) 0.0278(12) 0.0044(10) 0.0019(9) -0.0032(9)
C24 0.0197(11) 0.0277(12) 0.0261(12) -0.0009(9) 0.0039(9) -0.0097(9)
C25 0.0193(11) 0.0202(11) 0.0295(12) 0.0013(9) 0.0061(9) -0.0063(9)
C26 0.0259(12) 0.0388(14) 0.0247(12) 0.0065(10) 0.0044(10) -0.0037(10)
C27 0.0239(12) 0.0402(15) 0.0429(15) -0.0028(12) 0.0156(11) 0.0017(11)
C28 0.0169(12) 0.0619(18) 0.0380(14) 0.0113(13) -0.0001(10) 0.0021(11)
C29 0.0433(15) 0.0407(15) 0.0311(13) -0.0083(11) 0.0035(11) -0.0188(12)
C30 0.0331(13) 0.0201(12) 0.0480(15) -0.0001(11) 0.0094(11) -0.0019(10)
C31 0.0181(11) 0.0288(12) 0.0240(11) 0.0077(9) 0.0071(9) 0.0001(9)
C32 0.0243(12) 0.0246(12) 0.0207(11) 0.0027(9) 0.0063(9) -0.0054(9)
C33 0.0214(11) 0.0220(11) 0.0209(11) 0.0063(9) 0.0057(9) 0.0053(9)
C34 0.0184(11) 0.0279(12) 0.0162(10) 0.0038(9) 0.0029(8) 0.0010(9)
C35 0.0223(11) 0.0238(11) 0.0191(11) 0.0023(9) 0.0079(9) 0.0025(9)
C36 0.0181(12) 0.0597(17) 0.0376(14) 0.0120(13) 0.0081(10) 0.0056(11)
C37 0.0402(14) 0.0320(13) 0.0296(13) 0.0009(10) 0.0062(11) -0.0140(11)
C38 0.0370(14) 0.0290(13) 0.0342(13) 0.0078(10) 0.0125(11) 0.0131(11)
C39 0.0277(13) 0.0484(15) 0.0238(12) 0.0008(11) 0.0004(10) -0.0031(11)
C40 0.0430(15) 0.0282(13) 0.0379(14) -0.0002(11) 0.0184(11) 0.0065(11)
C41 0.0419(15) 0.0237(13) 0.0405(14) 0.0044(11) -0.0001(12) -0.0069(11)
C42 0.0320(14) 0.0275(13) 0.0574(17) 0.0049(12) 0.0103(12) 0.0014(11)
C43 0.0541(17) 0.0281(14) 0.0416(15) -0.0021(11) 0.0180(13) -0.0007(12)
C44 0.0499(17) 0.0326(14) 0.0381(14) -0.0035(12) 0.0014(12) -0.0085(12)
C45 0.0326(14) 0.0359(15) 0.0555(17) -0.0034(13) 0.0088(12) -0.0105(11)
C46 0.0472(16) 0.0316(14) 0.0388(14) -0.0036(11) 0.0157(12) -0.0098(12)
C47 0.065(2) 0.0487(18) 0.0493(17) 0.0030(15) -0.0115(15) -0.0136(16)
N1 0.0143(9) 0.0267(10) 0.0279(10) 0.0055(8) 0.0007(8) -0.0012(8)
N2 0.0439(12) 0.0289(11) 0.0324(11) -0.0110(9) 0.0206(9) -0.0114(9)
Ti1 0.0122(2) 0.0177(2) 0.0168(2) 0.00058(14) 0.00214(14) -0.00030(14)

loop_
_atom_type_symbol
_atom_type_description
_atom_type_scat_dispersion_real
_atom_type_scat_dispersion_imag
_atom_type_scat_source
C C 0.0181 0.0091 'International Tables Vol C Tables 4.2.6.8 and 6.1.1.4'
H H 0.0000 0.0000 'International Tables Vol C Tables 4.2.6.8 and 6.1.1.4'
N N 0.0311 0.0180 'International Tables Vol C Tables 4.2.6.8 and 6.1.1.4'
Ti Ti 0.2191 1.8069 'International Tables Vol C Tables 4.2.6.8 and 6.1.1.4'

loop_
_geom_angle_atom_site_label_1
_geom_angle_atom_site_label_2
_geom_angle_atom_site_label_3
_geom_angle
N1 C1 Ti1 174.44(17)
N2 C2 Ti1 176.29(19)
C8 C3 C4 120.17(19)
C8 C3 N1 121.72(19)
C4 C3 N1 118.0(2)
C5 C4 C3 118.8(2)
C5 C4 C9 120.1(2)
C3 C4 C9 121.0(2)
C4 C5 C6 122.3(2)
C4 C5 H5 118.8
C6 C5 H5 118.8
C7 C6 C5 117.5(2)
C7 C6 C10 121.7(2)
C5 C6 C10 120.8(2)
C6 C7 C8 122.7(2)
C6 C7 H7 118.6
C8 C7 H7 118.6
C7 C8 C3 118.4(2)
C7 C8 C11 119.9(2)
C3 C8 C11 121.7(2)
C4 C9 H9A 109.5
C4 C9 H9B 109.5
H9A C9 H9B 109.5
C4 C9 H9C 109.5
H9A C9 H9C 109.5
H9B C9 H9C 109.5
C6 C10 H10A 109.5
C6 C10 H10B 109.5
H10A C10 H10B 109.5
C6 C10 H10C 109.5
H10A C10 H10C 109.5
H10B C10 H10C 109.5
C8 C11 H11A 109.5
C8 C11 H11B 109.5
H11A C11 H11B 109.5
C8 C11 H11C 109.5
H11A C11 H11C 109.5
H11B C11 H11C 109.5
C13 C12 N2 119.1(2)
C13 C12 C17 122.1(2)
N2 C12 C17 118.7(2)
C14 C13 C12 117.4(2)
C14 C13 C18 119.8(2)
C12 C13 C18 122.9(2)
C13 C14 C15 122.2(2)
C13 C14 H14 118.9
C15 C14 H14 118.9
C16 C15 C14 118.4(2)
C16 C15 C19 120.7(2)
C14 C15 C19 120.9(2)
C15 C16 C17 122.2(2)
C15 C16 H16 118.9
C17 C16 H16 118.9
C16 C17 C12 117.7(2)
C16 C17 C20 121.0(2)
C12 C17 C20 121.3(2)
C13 C18 H18A 109.5
C13 C18 H18B 109.5
H18A C18 H18B 109.5
C13 C18 H18C 109.5
H18A C18 H18C 109.5
H18B C18 H18C 109.5
C15 C19 H19A 109.5
C15 C19 H19B 109.5
H19A C19 H19B 109.5
C15 C19 H19C 109.5
H19A C19 H19C 109.5
H19B C19 H19C 109.5
C17 C20 H20A 109.5
C17 C20 H20B 109.5
H20A C20 H20B 109.5
C17 C20 H20C 109.5
H20A C20 H20C 109.5
H20B C20 H20C 109.5
C25 C21 C22 107.59(18)
C25 C21 C26 126.0(2)
C22 C21 C26 125.4(2)
C25 C21 Ti1 72.35(12)
C22 C21 Ti1 74.29(12)
C26 C21 Ti1 127.92(14)
C23 C22 C21 108.13(19)
C23 C22 C27 124.4(2)
C21 C22 C27 126.7(2)
C23 C22 Ti1 73.64(12)
C21 C22 Ti1 71.20(11)
C27 C22 Ti1 129.19(15)
C22 C23 C24 108.24(19)
C22 C23 C28 124.2(2)
C24 C23 C28 126.5(2)
C22 C23 Ti1 72.74(12)
C24 C23 Ti1 72.47(11)
C28 C23 Ti1 129.93(16)
C25 C24 C23 108.27(19)
C25 C24 C29 123.9(2)
C23 C24 C29 126.6(2)
C25 C24 Ti1 71.20(12)
C23 C24 Ti1 73.56(12)
C29 C24 Ti1 130.67(15)
C24 C25 C21 107.76(19)
C24 C25 C30 124.5(2)
C21 C25 C30 126.7(2)
C24 C25 Ti1 74.57(12)
C21 C25 Ti1 72.79(12)
C30 C25 Ti1 127.30(14)
C21 C26 H26A 109.5
C21 C26 H26B 109.5
H26A C26 H26B 109.5
C21 C26 H26C 109.5
H26A C26 H26C 109.5
H26B C26 H26C 109.5
C22 C27 H27A 109.5
C22 C27 H27B 109.5
H27A C27 H27B 109.5
C22 C27 H27C 109.5
H27A C27 H27C 109.5
H27B C27 H27C 109.5
C23 C28 H28A 109.5
C23 C28 H28B 109.5
H28A C28 H28B 109.5
C23 C28 H28C 109.5
H28A C28 H28C 109.5
H28B C28 H28C 109.5
C24 C29 H29A 109.5
C24 C29 H29B 109.5
H29A C29 H29B 109.5
C24 C29 H29C 109.5
H29A C29 H29C 109.5
H29B C29 H29C 109.5
C25 C30 H30A 109.5
C25 C30 H30B 109.5
H30A C30 H30B 109.5
C25 C30 H30C 109.5
H30A C30 H30C 109.5
H30B C30 H30C 109.5
C35 C31 C32 108.69(18)
C35 C31 C36 124.1(2)
C32 C31 C36 126.4(2)
C35 C31 Ti1 70.87(11)
C32 C31 Ti1 72.98(12)
C36 C31 Ti1 130.49(15)
C31 C32 C33 107.73(19)
C31 C32 C37 126.0(2)
C33 C32 C37 125.5(2)
C31 C32 Ti1 73.63(12)
C33 C32 Ti1 70.10(11)
C37 C32 Ti1 129.65(15)
C34 C33 C32 107.60(18)
C34 C33 C38 124.92(19)
C32 C33 C38 126.5(2)
C34 C33 Ti1 73.13(12)
C32 C33 Ti1 75.69(12)
C38 C33 Ti1 125.65(14)
C33 C34 C35 108.31(18)
C33 C34 C39 124.4(2)
C35 C34 C39 125.4(2)
C33 C34 Ti1 72.39(11)
C35 C34 Ti1 73.24(11)
C39 C34 Ti1 132.42(15)
C31 C35 C34 107.54(19)
C31 C35 C40 124.6(2)
C34 C35 C40 127.1(2)
C31 C35 Ti1 75.49(12)
C34 C35 Ti1 72.30(11)
C40 C35 Ti1 125.70(15)
C31 C36 H36A 109.5
C31 C36 H36B 109.5
H36A C36 H36B 109.5
C31 C36 H36C 109.5
H36A C36 H36C 109.5
H36B C36 H36C 109.5
C32 C37 H37A 109.5
C32 C37 H37B 109.5
H37A C37 H37B 109.5
C32 C37 H37C 109.5
H37A C37 H37C 109.5
H37B C37 H37C 109.5
C33 C38 H38A 109.5
C33 C38 H38B 109.5
H38A C38 H38B 109.5
C33 C38 H38C 109.5
H38A C38 H38C 109.5
H38B C38 H38C 109.5
C34 C39 H39A 109.5
C34 C39 H39B 109.5
H39A C39 H39B 109.5
C34 C39 H39C 109.5
H39A C39 H39C 109.5
H39B C39 H39C 109.5
C35 C40 H40A 109.5
C35 C40 H40B 109.5
H40A C40 H40B 109.5
C35 C40 H40C 109.5
H40A C40 H40C 109.5
H40B C40 H40C 109.5
C46 C41 C42 118.0(2)
C46 C41 C47 121.5(3)
C42 C41 C47 120.5(3)
C43 C42 C41 120.3(2)
C43 C42 H42 119.9
C41 C42 H42 119.9
C44 C43 C42 120.7(2)
C44 C43 H43 119.6
C42 C43 H43 119.6
C43 C44 C45 119.5(2)
C43 C44 H44 120.2
C45 C44 H44 120.2
C44 C45 C46 120.4(2)
C44 C45 H45 119.8
C46 C45 H45 119.8
C45 C46 C41 121.1(2)
C45 C46 H46 119.4
C41 C46 H46 119.4
C41 C47 H47A 109.5
C41 C47 H47B 109.5
H47A C47 H47B 109.5
C41 C47 H47C 109.5
H47A C47 H47C 109.5
H47B C47 H47C 109.5
C1 N1 C3 142.4(2)
C2 N2 C12 176.1(2)
C1 Ti1 C2 85.04(8)
C1 Ti1 C25 78.14(8)
C2 Ti1 C25 117.43(8)
C1 Ti1 C33 128.24(8)
C2 Ti1 C33 85.77(8)
C25 Ti1 C33 148.15(7)
C1 Ti1 C21 77.69(7)
C2 Ti1 C21 82.82(8)
C25 Ti1 C21 34.86(7)
C33 Ti1 C21 150.57(7)
C1 Ti1 C34 128.73(7)
C2 Ti1 C34 120.09(8)
C25 Ti1 C34 117.20(7)
C33 Ti1 C34 34.48(7)
C21 Ti1 C34 143.23(7)
C1 Ti1 C35 94.87(8)
C2 Ti1 C35 132.43(8)
C25 Ti1 C35 108.96(7)
C33 Ti1 C35 57.40(7)
C21 Ti1 C35 143.72(7)
C34 Ti1 C35 34.46(7)
C1 Ti1 C24 110.32(8)
C2 Ti1 C24 130.25(8)
C25 Ti1 C24 34.24(7)
C33 Ti1 C24 114.23(7)
C21 Ti1 C24 57.02(7)
C34 Ti1 C24 87.42(7)
C35 Ti1 C24 94.38(7)
C1 Ti1 C22 109.80(8)
C2 Ti1 C22 73.88(8)
C25 Ti1 C22 57.28(7)
C33 Ti1 C22 116.10(7)
C21 Ti1 C22 34.50(7)
C34 Ti1 C22 119.58(7)
C35 Ti1 C22 146.45(7)
C24 Ti1 C22 56.37(7)
C1 Ti1 C23 132.37(8)
C2 Ti1 C23 101.09(8)
C25 Ti1 C23 56.93(8)
C33 Ti1 C23 99.39(7)
C21 Ti1 C23 56.81(7)
C34 Ti1 C23 88.94(7)
C35 Ti1 C23 112.86(7)
C24 Ti1 C23 33.96(8)
C22 Ti1 C23 33.63(7)
C1 Ti1 C32 94.32(8)
C2 Ti1 C32 76.20(8)
C25 Ti1 C32 163.26(7)
C33 Ti1 C32 34.21(7)
C21 Ti1 C32 158.15(7)
C34 Ti1 C32 56.41(7)
C35 Ti1 C32 56.32(7)
C24 Ti1 C32 143.82(7)
C22 Ti1 C32 139.27(7)
C23 Ti1 C32 133.18(7)
C1 Ti1 C31 76.24(7)
C2 Ti1 C31 102.35(8)
C25 Ti1 C31 129.93(7)
C33 Ti1 C31 56.42(7)
C21 Ti1 C31 152.83(7)
C34 Ti1 C31 56.08(7)
C35 Ti1 C31 33.64(7)
C24 Ti1 C31 126.98(7)
C22 Ti1 C31 172.24(7)
C23 Ti1 C31 144.41(7)
C32 Ti1 C31 33.39(7)

loop_
_geom_bond_atom_site_label_1
_geom_bond_atom_site_label_2
_geom_bond_distance
C1 N1 1.217(3)
C1 Ti1 2.019(2)
C2 N2 1.175(3)
C2 Ti1 2.067(2)
C3 C8 1.403(3)
C3 C4 1.408(3)
C3 N1 1.411(3)
C4 C5 1.384(3)
C4 C9 1.504(3)
C5 C6 1.391(4)
C5 H5 0.9500
C6 C7 1.384(3)
C6 C10 1.508(3)
C7 C8 1.393(3)
C7 H7 0.9500
C8 C11 1.499(3)
C9 H9A 0.9800
C9 H9B 0.9800
C9 H9C 0.9800
C10 H10A 0.9800
C10 H10B 0.9800
C10 H10C 0.9800
C11 H11A 0.9800
C11 H11B 0.9800
C11 H11C 0.9800
C12 C13 1.398(3)
C12 N2 1.398(3)
C12 C17 1.402(3)
C13 C14 1.391(3)
C13 C18 1.495(3)
C14 C15 1.391(3)
C14 H14 0.9500
C15 C16 1.381(3)
C15 C19 1.504(3)
C16 C17 1.387(3)
C16 H16 0.9500
C17 C20 1.501(3)
C18 H18A 0.9800
C18 H18B 0.9800
C18 H18C 0.9800
C19 H19A 0.9800
C19 H19B 0.9800
C19 H19C 0.9800
C20 H20A 0.9800
C20 H20B 0.9800
C20 H20C 0.9800
C21 C25 1.428(3)
C21 C22 1.429(3)
C21 C26 1.498(3)
C21 Ti1 2.387(2)
C22 C23 1.408(3)
C22 C27 1.500(3)
C22 Ti1 2.428(2)
C23 C24 1.421(3)
C23 C28 1.503(3)
C23 Ti1 2.439(2)
C24 C25 1.415(3)
C24 C29 1.497(3)
C24 Ti1 2.425(2)
C25 C30 1.501(3)
C25 Ti1 2.382(2)
C26 H26A 0.9800
C26 H26B 0.9800
C26 H26C 0.9800
C27 H27A 0.9800
C27 H27B 0.9800
C27 H27C 0.9800
C28 H28A 0.9800
C28 H28B 0.9800
C28 H28C 0.9800
C29 H29A 0.9800
C29 H29B 0.9800
C29 H29C 0.9800
C30 H30A 0.9800
C30 H30B 0.9800
C30 H30C 0.9800
C31 C35 1.411(3)
C31 C32 1.414(3)
C31 C36 1.497(3)
C31 Ti1 2.465(2)
C32 C33 1.425(3)
C32 C37 1.501(3)
C32 Ti1 2.457(2)
C33 C34 1.416(3)
C33 C38 1.508(3)
C33 Ti1 2.384(2)
C34 C35 1.422(3)
C34 C39 1.505(3)
C34 Ti1 2.393(2)
C35 C40 1.506(3)
C35 Ti1 2.406(2)
C36 H36A 0.9800
C36 H36B 0.9800
C36 H36C 0.9800
C37 H37A 0.9800
C37 H37B 0.9800
C37 H37C 0.9800
C38 H38A 0.9800
C38 H38B 0.9800
C38 H38C 0.9800
C39 H39A 0.9800
C39 H39B 0.9800
C39 H39C 0.9800
C40 H40A 0.9800
C40 H40B 0.9800
C40 H40C 0.9800
C41 C46 1.392(4)
C41 C42 1.393(4)
C41 C47 1.510(4)
C42 C43 1.384(4)
C42 H42 0.9500
C43 C44 1.372(4)
C43 H43 0.9500
C44 C45 1.373(4)
C44 H44 0.9500
C45 C46 1.373(4)
C45 H45 0.9500
C46 H46 0.9500
C47 H47A 0.9800
C47 H47B 0.9800
C47 H47C 0.9800

loop_
_geom_torsion_atom_site_label_1
_geom_torsion_atom_site_label_2
_geom_torsion_atom_site_label_3
_geom_torsion_atom_site_label_4
_geom_torsion
C8 C3 C4 C5 -2.0(3)
N1 C3 C4 C5 -178.70(19)
C8 C3 C4 C9 178.0(2)
N1 C3 C4 C9 1.3(3)
C3 C4 C5 C6 2.2(3)
C9 C4 C5 C6 -177.8(2)
C4 C5 C6 C7 -1.0(3)
C4 C5 C6 C10 178.3(2)
C5 C6 C7 C8 -0.4(3)
C10 C6 C7 C8 -179.7(2)
C6 C7 C8 C3 0.6(3)
C6 C7 C8 C11 -179.8(2)
C4 C3 C8 C7 0.7(3)
N1 C3 C8 C7 177.22(19)
C4 C3 C8 C11 -178.9(2)
N1 C3 C8 C11 -2.4(3)
N2 C12 C13 C14 179.71(19)
C17 C12 C13 C14 -0.6(3)
N2 C12 C13 C18 -1.6(3)
C17 C12 C13 C18 178.1(2)
C12 C13 C14 C15 1.7(3)
C18 C13 C14 C15 -177.0(2)
C13 C14 C15 C16 -1.4(3)
C13 C14 C15 C19 177.1(2)
C14 C15 C16 C17 -0.1(3)
C19 C15 C16 C17 -178.6(2)
C15 C16 C17 C12 1.2(3)
C15 C16 C17 C20 -178.4(2)
C13 C12 C17 C16 -0.8(3)
N2 C12 C17 C16 178.88(19)
C13 C12 C17 C20 178.8(2)
N2 C12 C17 C20 -1.5(3)
C25 C21 C22 C23 0.3(2)
C26 C21 C22 C23 169.4(2)
Ti1 C21 C22 C23 -64.88(15)
C25 C21 C22 C27 -169.4(2)
C26 C21 C22 C27 -0.3(3)
Ti1 C21 C22 C27 125.4(2)
C25 C21 C22 Ti1 65.19(14)
C26 C21 C22 Ti1 -125.7(2)
C21 C22 C23 C24 -1.0(2)
C27 C22 C23 C24 169.1(2)
Ti1 C22 C23 C24 -64.25(14)
C21 C22 C23 C28 -169.7(2)
C27 C22 C23 C28 0.3(3)
Ti1 C22 C23 C28 127.0(2)
C21 C22 C23 Ti1 63.29(14)
C27 C22 C23 Ti1 -126.7(2)
C22 C23 C24 C25 1.2(2)
C28 C23 C24 C25 169.7(2)
Ti1 C23 C24 C25 -63.17(14)
C22 C23 C24 C29 -166.7(2)
C28 C23 C24 C29 1.7(4)
Ti1 C23 C24 C29 128.8(2)
C22 C23 C24 Ti1 64.42(15)
C28 C23 C24 Ti1 -127.1(2)
C23 C24 C25 C21 -1.0(2)
C29 C24 C25 C21 167.3(2)
Ti1 C24 C25 C21 -65.75(14)
C23 C24 C25 C30 -170.32(19)
C29 C24 C25 C30 -1.9(3)
Ti1 C24 C25 C30 125.0(2)
C23 C24 C25 Ti1 64.71(15)
C29 C24 C25 Ti1 -126.9(2)
C22 C21 C25 C24 0.5(2)
C26 C21 C25 C24 -168.6(2)
Ti1 C21 C25 C24 66.94(14)
C22 C21 C25 C30 169.4(2)
C26 C21 C25 C30 0.4(3)
Ti1 C21 C25 C30 -124.1(2)
C22 C21 C25 Ti1 -66.49(14)
C26 C21 C25 Ti1 124.5(2)
C35 C31 C32 C33 -0.1(2)
C36 C31 C32 C33 -169.6(2)
Ti1 C31 C32 C33 62.20(14)
C35 C31 C32 C37 170.3(2)
C36 C31 C32 C37 0.7(3)
Ti1 C31 C32 C37 -127.5(2)
C35 C31 C32 Ti1 -62.26(14)
C36 C31 C32 Ti1 128.2(2)
C31 C32 C33 C34 2.2(2)
C37 C32 C33 C34 -168.1(2)
Ti1 C32 C33 C34 66.73(14)
C31 C32 C33 C38 171.5(2)
C37 C32 C33 C38 1.1(3)
Ti1 C32 C33 C38 -124.0(2)
C31 C32 C33 Ti1 -64.51(14)
C37 C32 C33 Ti1 125.1(2)
C32 C33 C34 C35 -3.5(2)
C38 C33 C34 C35 -172.99(19)
Ti1 C33 C34 C35 64.93(14)
C32 C33 C34 C39 161.7(2)
C38 C33 C34 C39 -7.8(3)
Ti1 C33 C34 C39 -129.8(2)
C32 C33 C34 Ti1 -68.46(14)
C38 C33 C34 Ti1 122.1(2)
C32 C31 C35 C34 -2.1(2)
C36 C31 C35 C34 167.8(2)
Ti1 C31 C35 C34 -65.72(14)
C32 C31 C35 C40 -172.77(19)
C36 C31 C35 C40 -2.9(3)
Ti1 C31 C35 C40 123.6(2)
C32 C31 C35 Ti1 63.61(14)
C36 C31 C35 Ti1 -126.5(2)
C33 C34 C35 C31 3.5(2)
C39 C34 C35 C31 -161.6(2)
Ti1 C34 C35 C31 67.87(14)
C33 C34 C35 C40 173.8(2)
C39 C34 C35 C40 8.8(3)
Ti1 C34 C35 C40 -121.8(2)
C33 C34 C35 Ti1 -64.38(14)
C39 C34 C35 Ti1 130.6(2)
C46 C41 C42 C43 1.1(4)
C47 C41 C42 C43 -179.7(2)
C41 C42 C43 C44 -0.1(4)
C42 C43 C44 C45 -0.8(4)
C43 C44 C45 C46 0.6(4)
C44 C45 C46 C41 0.5(4)
C42 C41 C46 C45 -1.4(4)
C47 C41 C46 C45 179.5(3)
Ti1 C1 N1 C3 116.1(17)
C8 C3 N1 C1 46.8(4)
C4 C3 N1 C1 -136.5(3)
Ti1 C2 N2 C12 94(4)
C13 C12 N2 C2 -113(3)
C17 C12 N2 C2 67(3)
N1 C1 Ti1 C2 -117.5(18)
N1 C1 Ti1 C25 1.8(18)
N1 C1 Ti1 C33 161.8(18)
N1 C1 Ti1 C21 -33.8(18)
N1 C1 Ti1 C34 117.3(18)
N1 C1 Ti1 C35 110.2(18)
N1 C1 Ti1 C24 13.7(18)
N1 C1 Ti1 C22 -46.7(18)
N1 C1 Ti1 C23 -17.0(19)
N1 C1 Ti1 C32 166.7(18)
N1 C1 Ti1 C31 138.4(18)
N2 C2 Ti1 C1 41(3)
N2 C2 Ti1 C25 -33(3)
N2 C2 Ti1 C33 170(3)
N2 C2 Ti1 C21 -37(3)
N2 C2 Ti1 C34 174(3)
N2 C2 Ti1 C35 133(3)
N2 C2 Ti1 C24 -71(3)
N2 C2 Ti1 C22 -71(3)
N2 C2 Ti1 C23 -91(3)
N2 C2 Ti1 C32 137(3)
N2 C2 Ti1 C31 116(3)
C24 C25 Ti1 C1 159.94(14)
C21 C25 Ti1 C1 -85.43(13)
C30 C25 Ti1 C1 38.0(2)
C24 C25 Ti1 C2 -122.09(13)
C21 C25 Ti1 C2 -7.46(15)
C30 C25 Ti1 C2 116.0(2)
C24 C25 Ti1 C33 10.6(2)
C21 C25 Ti1 C33 125.22(15)
C30 C25 Ti1 C33 -111.3(2)
C24 C25 Ti1 C21 -114.63(18)
C30 C25 Ti1 C21 123.5(2)
C24 C25 Ti1 C34 32.29(15)
C21 C25 Ti1 C34 146.92(12)
C30 C25 Ti1 C34 -89.6(2)
C24 C25 Ti1 C35 68.82(14)
C21 C25 Ti1 C35 -176.55(12)
C30 C25 Ti1 C35 -53.1(2)
C21 C25 Ti1 C24 114.63(18)
C30 C25 Ti1 C24 -121.9(3)
C24 C25 Ti1 C22 -76.94(13)
C21 C25 Ti1 C22 37.69(12)
C30 C25 Ti1 C22 161.2(2)
C24 C25 Ti1 C23 -36.64(12)
C21 C25 Ti1 C23 77.99(13)
C30 C25 Ti1 C23 -158.5(2)
C24 C25 Ti1 C32 95.5(3)
C21 C25 Ti1 C32 -149.9(2)
C30 C25 Ti1 C32 -26.4(4)
C24 C25 Ti1 C31 99.46(14)
C21 C25 Ti1 C31 -145.91(12)
C30 C25 Ti1 C31 -22.4(2)
C34 C33 Ti1 C1 -105.05(14)
C32 C33 Ti1 C1 8.75(16)
C38 C33 Ti1 C1 133.72(18)
C34 C33 Ti1 C2 174.66(13)
C32 C33 Ti1 C2 -71.55(13)
C38 C33 Ti1 C2 53.42(19)
C34 C33 Ti1 C25 35.53(19)
C32 C33 Ti1 C25 149.33(14)
C38 C33 Ti1 C25 -85.7(2)
C34 C33 Ti1 C21 107.38(17)
C32 C33 Ti1 C21 -138.82(15)
C38 C33 Ti1 C21 -13.9(3)
C32 C33 Ti1 C34 113.80(17)
C38 C33 Ti1 C34 -121.2(2)
C34 C33 Ti1 C35 -37.10(12)
C32 C33 Ti1 C35 76.69(13)
C38 C33 Ti1 C35 -158.3(2)
C34 C33 Ti1 C24 42.04(14)
C32 C33 Ti1 C24 155.83(12)
C38 C33 Ti1 C24 -79.2(2)
C34 C33 Ti1 C22 104.92(12)
C32 C33 Ti1 C22 -141.29(12)
C38 C33 Ti1 C22 -16.3(2)
C34 C33 Ti1 C23 74.10(13)
C32 C33 Ti1 C23 -172.10(12)
C38 C33 Ti1 C23 -47.1(2)
C34 C33 Ti1 C32 -113.80(17)
C38 C33 Ti1 C32 125.0(2)
C34 C33 Ti1 C31 -77.50(13)
C32 C33 Ti1 C31 36.30(12)
C38 C33 Ti1 C31 161.3(2)
C25 C21 Ti1 C1 86.87(13)
C22 C21 Ti1 C1 -158.37(14)
C26 C21 Ti1 C1 -35.40(19)
C25 C21 Ti1 C2 173.33(13)
C22 C21 Ti1 C2 -71.90(13)
C26 C21 Ti1 C2 51.1(2)
C22 C21 Ti1 C25 114.77(18)
C26 C21 Ti1 C25 -122.3(2)
C25 C21 Ti1 C33 -118.67(17)
C22 C21 Ti1 C33 -3.9(2)
C26 C21 Ti1 C33 119.1(2)
C25 C21 Ti1 C34 -54.18(18)
C22 C21 Ti1 C34 60.59(18)
C26 C21 Ti1 C34 -176.45(17)
C25 C21 Ti1 C35 5.52(19)
C22 C21 Ti1 C35 120.28(15)
C26 C21 Ti1 C35 -116.8(2)
C25 C21 Ti1 C24 -37.56(12)
C22 C21 Ti1 C24 77.20(13)
C26 C21 Ti1 C24 -159.8(2)
C25 C21 Ti1 C22 -114.77(18)
C26 C21 Ti1 C22 123.0(3)
C25 C21 Ti1 C23 -78.36(13)
C22 C21 Ti1 C23 36.40(13)
C26 C21 Ti1 C23 159.4(2)
C25 C21 Ti1 C32 157.16(18)
C22 C21 Ti1 C32 -88.1(2)
C26 C21 Ti1 C32 34.9(3)
C25 C21 Ti1 C31 70.3(2)
C22 C21 Ti1 C31 -174.98(15)
C26 C21 Ti1 C31 -52.0(3)
C33 C34 Ti1 C1 103.51(14)
C35 C34 Ti1 C1 -12.59(17)
C39 C34 Ti1 C1 -135.6(2)
C33 C34 Ti1 C2 -6.16(15)
C35 C34 Ti1 C2 -122.26(13)
C39 C34 Ti1 C2 114.7(2)
C33 C34 Ti1 C25 -159.83(12)
C35 C34 Ti1 C25 84.07(14)
C39 C34 Ti1 C25 -38.9(2)
C35 C34 Ti1 C33 -116.10(18)
C39 C34 Ti1 C33 120.9(3)
C33 C34 Ti1 C21 -128.43(14)
C35 C34 Ti1 C21 115.48(15)
C39 C34 Ti1 C21 -7.5(3)
C33 C34 Ti1 C35 116.10(18)
C39 C34 Ti1 C35 -123.0(3)
C33 C34 Ti1 C24 -142.32(12)
C35 C34 Ti1 C24 101.58(13)
C39 C34 Ti1 C24 -21.4(2)
C33 C34 Ti1 C22 -93.86(13)
C35 C34 Ti1 C22 150.05(12)
C39 C34 Ti1 C22 27.0(2)
C33 C34 Ti1 C23 -108.37(13)
C35 C34 Ti1 C23 135.53(13)
C39 C34 Ti1 C23 12.5(2)
C33 C34 Ti1 C32 38.14(12)
C35 C34 Ti1 C32 -77.96(13)
C39 C34 Ti1 C32 159.0(2)
C33 C34 Ti1 C31 78.57(13)
C35 C34 Ti1 C31 -37.53(12)
C39 C34 Ti1 C31 -160.5(2)
C31 C35 Ti1 C1 56.01(13)
C34 C35 Ti1 C1 170.18(13)
C40 C35 Ti1 C1 -66.4(2)
C31 C35 Ti1 C2 -31.72(17)
C34 C35 Ti1 C2 82.44(15)
C40 C35 Ti1 C2 -154.12(18)
C31 C35 Ti1 C25 135.13(12)
C34 C35 Ti1 C25 -110.70(13)
C40 C35 Ti1 C25 12.7(2)
C31 C35 Ti1 C33 -77.05(13)
C34 C35 Ti1 C33 37.12(12)
C40 C35 Ti1 C33 160.6(2)
C31 C35 Ti1 C21 131.80(14)
C34 C35 Ti1 C21 -114.04(15)
C40 C35 Ti1 C21 9.4(3)
C31 C35 Ti1 C34 -114.17(18)
C40 C35 Ti1 C34 123.4(2)
C31 C35 Ti1 C24 166.87(13)
C34 C35 Ti1 C24 -78.96(13)
C40 C35 Ti1 C24 44.5(2)
C31 C35 Ti1 C22 -165.95(14)
C34 C35 Ti1 C22 -51.78(19)
C40 C35 Ti1 C22 71.7(2)
C31 C35 Ti1 C23 -163.64(12)
C34 C35 Ti1 C23 -49.47(14)
C40 C35 Ti1 C23 74.0(2)
C31 C35 Ti1 C32 -35.94(12)
C34 C35 Ti1 C32 78.23(13)
C40 C35 Ti1 C32 -158.3(2)
C34 C35 Ti1 C31 114.17(18)
C40 C35 Ti1 C31 -122.4(2)
C25 C24 Ti1 C1 -20.97(14)
C23 C24 Ti1 C1 -137.44(13)
C29 C24 Ti1 C1 98.1(2)
C25 C24 Ti1 C2 80.14(15)
C23 C24 Ti1 C2 -36.33(17)
C29 C24 Ti1 C2 -160.8(2)
C23 C24 Ti1 C25 -116.47(18)
C29 C24 Ti1 C25 119.0(3)
C25 C24 Ti1 C33 -173.90(12)
C23 C24 Ti1 C33 69.64(14)
C29 C24 Ti1 C33 -54.9(2)
C25 C24 Ti1 C21 38.27(12)
C23 C24 Ti1 C21 -78.20(13)
C29 C24 Ti1 C21 157.3(2)
C25 C24 Ti1 C34 -151.60(13)
C23 C24 Ti1 C34 91.94(13)
C29 C24 Ti1 C34 -32.6(2)
C25 C24 Ti1 C35 -117.82(13)
C23 C24 Ti1 C35 125.71(13)
C29 C24 Ti1 C35 1.2(2)
C25 C24 Ti1 C22 79.83(13)
C23 C24 Ti1 C22 -36.63(12)
C29 C24 Ti1 C22 -161.1(3)
C25 C24 Ti1 C23 116.47(18)
C29 C24 Ti1 C23 -124.5(3)
C25 C24 Ti1 C32 -150.95(14)
C23 C24 Ti1 C32 92.59(16)
C29 C24 Ti1 C32 -31.9(3)
C25 C24 Ti1 C31 -108.76(13)
C23 C24 Ti1 C31 134.78(12)
C29 C24 Ti1 C31 10.3(3)
C23 C22 Ti1 C1 138.77(14)
C21 C22 Ti1 C1 22.51(15)
C27 C22 Ti1 C1 -99.9(2)
C23 C22 Ti1 C2 -142.75(15)
C21 C22 Ti1 C2 100.99(14)
C27 C22 Ti1 C2 -21.4(2)
C23 C22 Ti1 C25 78.17(14)
C21 C22 Ti1 C25 -38.09(12)
C27 C22 Ti1 C25 -160.5(2)
C23 C22 Ti1 C33 -65.88(15)
C21 C22 Ti1 C33 177.86(12)
C27 C22 Ti1 C33 55.4(2)
C23 C22 Ti1 C21 116.26(19)
C27 C22 Ti1 C21 -122.4(3)
C23 C22 Ti1 C34 -26.90(16)
C21 C22 Ti1 C34 -143.16(12)
C27 C22 Ti1 C34 94.4(2)
C23 C22 Ti1 C35 3.8(2)
C21 C22 Ti1 C35 -112.42(16)
C27 C22 Ti1 C35 125.2(2)
C23 C22 Ti1 C24 37.01(13)
C21 C22 Ti1 C24 -79.25(14)
C27 C22 Ti1 C24 158.3(2)
C21 C22 Ti1 C23 -116.26(19)
C27 C22 Ti1 C23 121.3(3)
C23 C22 Ti1 C32 -98.49(16)
C21 C22 Ti1 C32 145.25(13)
C27 C22 Ti1 C32 22.8(3)
C23 C22 Ti1 C31 -80.9(6)
C21 C22 Ti1 C31 162.8(5)
C27 C22 Ti1 C31 40.4(6)
C22 C23 Ti1 C1 -57.07(17)
C24 C23 Ti1 C1 59.15(16)
C28 C23 Ti1 C1 -177.5(2)
C22 C23 Ti1 C2 36.34(14)
C24 C23 Ti1 C2 152.57(13)
C28 C23 Ti1 C2 -84.1(2)
C22 C23 Ti1 C25 -79.29(14)
C24 C23 Ti1 C25 36.94(12)
C28 C23 Ti1 C25 160.3(2)
C22 C23 Ti1 C33 123.83(13)
C24 C23 Ti1 C33 -119.95(13)
C28 C23 Ti1 C33 3.4(2)
C22 C23 Ti1 C21 -37.37(13)
C24 C23 Ti1 C21 78.85(14)
C28 C23 Ti1 C21 -157.8(2)
C22 C23 Ti1 C34 156.82(14)
C24 C23 Ti1 C34 -86.95(13)
C28 C23 Ti1 C34 36.4(2)
C22 C23 Ti1 C35 -177.70(13)
C24 C23 Ti1 C35 -61.47(14)
C28 C23 Ti1 C35 61.9(2)
C22 C23 Ti1 C24 -116.22(19)
C28 C23 Ti1 C24 123.3(3)
C24 C23 Ti1 C22 116.22(19)
C28 C23 Ti1 C22 -120.4(3)
C22 C23 Ti1 C32 117.75(14)
C24 C23 Ti1 C32 -126.03(13)
C28 C23 Ti1 C32 -2.7(3)
C22 C23 Ti1 C31 166.75(13)
C24 C23 Ti1 C31 -77.03(18)
C28 C23 Ti1 C31 46.3(3)
C31 C32 Ti1 C1 -56.77(13)
C33 C32 Ti1 C1 -173.12(13)
C37 C32 Ti1 C1 66.7(2)
C31 C32 Ti1 C2 -140.58(14)
C33 C32 Ti1 C2 103.07(13)
C37 C32 Ti1 C2 -17.1(2)
C31 C32 Ti1 C25 5.6(3)
C33 C32 Ti1 C25 -110.8(3)
C37 C32 Ti1 C25 129.0(3)
C31 C32 Ti1 C33 116.35(18)
C37 C32 Ti1 C33 -120.2(3)
C31 C32 Ti1 C21 -124.0(2)
C33 C32 Ti1 C21 119.6(2)
C37 C32 Ti1 C21 -0.6(3)
C31 C32 Ti1 C34 77.90(13)
C33 C32 Ti1 C34 -38.45(12)
C37 C32 Ti1 C34 -158.6(2)
C31 C32 Ti1 C35 36.21(12)
C33 C32 Ti1 C35 -80.14(13)
C37 C32 Ti1 C35 159.7(2)
C31 C32 Ti1 C24 77.12(17)
C33 C32 Ti1 C24 -39.23(19)
C37 C32 Ti1 C24 -159.42(19)
C31 C32 Ti1 C22 175.76(12)
C33 C32 Ti1 C22 59.41(17)
C37 C32 Ti1 C22 -60.8(2)
C31 C32 Ti1 C23 127.06(13)
C33 C32 Ti1 C23 10.71(17)
C37 C32 Ti1 C23 -109.5(2)
C33 C32 Ti1 C31 -116.35(18)
C37 C32 Ti1 C31 123.5(3)
C35 C31 Ti1 C1 -121.73(14)
C32 C31 Ti1 C1 120.82(14)
C36 C31 Ti1 C1 -2.8(2)
C35 C31 Ti1 C2 156.59(13)
C32 C31 Ti1 C2 39.14(14)
C36 C31 Ti1 C2 -84.5(2)
C35 C31 Ti1 C25 -60.47(15)
C32 C31 Ti1 C25 -177.92(12)
C36 C31 Ti1 C25 58.5(2)
C35 C31 Ti1 C33 80.24(13)
C32 C31 Ti1 C33 -37.21(12)
C36 C31 Ti1 C33 -160.8(3)
C35 C31 Ti1 C21 -105.01(18)
C32 C31 Ti1 C21 137.54(16)
C36 C31 Ti1 C21 13.9(3)
C35 C31 Ti1 C34 38.48(12)
C32 C31 Ti1 C34 -78.97(13)
C36 C31 Ti1 C34 157.4(3)
C32 C31 Ti1 C35 -117.45(18)
C36 C31 Ti1 C35 118.9(3)
C35 C31 Ti1 C24 -16.47(16)
C32 C31 Ti1 C24 -133.92(13)
C36 C31 Ti1 C24 102.5(2)
C35 C31 Ti1 C22 96.5(6)
C32 C31 Ti1 C22 -20.9(6)
C36 C31 Ti1 C22 -144.6(5)
C35 C31 Ti1 C23 26.5(2)
C32 C31 Ti1 C23 -90.96(17)
C36 C31 Ti1 C23 145.4(2)
C35 C31 Ti1 C32 117.45(18)
C36 C31 Ti1 C32 -123.6(3)
